data_1542932
loop_
_publ_author_name
'Wang, Limin'
'Wang, Shengpei'
'Liu, Shenggao'

_publ_section_title
;
 Bis[4-(2,4,4-trimethylpentan-2-yl)phenyl]amine
;
_journal_coeditor_code HB4027
_journal_issue 3
_journal_name_full IUCrData
_journal_page_first x160424
_journal_paper_doi 10.1107/S2414314616004247
_journal_volume 1
_journal_year 2016
_chemical_formula_iupac 'C28 H43 N'
_chemical_formula_moiety 'C28 H43 N'
_chemical_formula_sum 'C28 H43 N'
_chemical_formula_weight 393.63
_chemical_name_systematic
;
Bis[4-(2,4,4-trimethylpentan-2-yl)phenyl]amine
;
_space_group_crystal_system monoclinic
_space_group_IT_number 14
_space_group_name_Hall '-P 2ybc'
_space_group_name_H-M_alt 'P 1 21/c 1'
_symmetry_space_group_name_Hall '-P 2ybc'
_symmetry_space_group_name_H-M 'P 1 21/c 1'
_atom_sites_solution_hydrogens geom
_atom_sites_solution_primary direct
_atom_sites_solution_secondary difmap
_audit_creation_method SHELXL97
_cell_angle_alpha 90.00
_cell_angle_beta 108.261(2)
_cell_angle_gamma 90.00
_cell_formula_units_Z 4
_cell_length_a 17.7676(16)
_cell_length_b 13.1380(13)
_cell_length_c 11.4852(11)
_cell_measurement_reflns_used 1946
_cell_measurement_temperature 293(2)
_cell_measurement_theta_max 40.655
_cell_measurement_theta_min 4.828
_cell_volume 2546.0(4)
_computing_cell_refinement
;
SAINT (Bruker, 1999)
;
_computing_data_collection
;
SMART (Bruker, 1999)
;
_computing_data_reduction
;
SAINT (Bruker, 1999)
;
_computing_molecular_graphics
;
SHELXL97 (Sheldrick, 2008)
;
_computing_publication_material
;
SHELXL97 (Sheldrick, 2008)
;
_computing_structure_refinement
;
SHELXL97 (Sheldrick, 2008)
;
_computing_structure_solution
;
SHELXS97 (Sheldrick, 2008)
;
_diffrn_ambient_temperature 293(2)
_diffrn_measured_fraction_theta_full 1.000
_diffrn_measured_fraction_theta_max 1.000
_diffrn_measurement_device_type 'Bruker SMART CCD'
_diffrn_measurement_method 'phi and omega scans'
_diffrn_radiation_monochromator graphite
_diffrn_radiation_source 'fine-focus sealed tube'
_diffrn_radiation_type MoK\a
_diffrn_radiation_wavelength 0.71073
_diffrn_reflns_av_R_equivalents 0.0458
_diffrn_reflns_av_sigmaI/netI 0.0506
_diffrn_reflns_limit_h_max 21
_diffrn_reflns_limit_h_min -21
_diffrn_reflns_limit_k_max 15
_diffrn_reflns_limit_k_min -11
_diffrn_reflns_limit_l_max 13
_diffrn_reflns_limit_l_min -13
_diffrn_reflns_number 14525
_diffrn_reflns_theta_full 25.50
_diffrn_reflns_theta_max 25.50
_diffrn_reflns_theta_min 1.96
_exptl_absorpt_coefficient_mu 0.058
_exptl_absorpt_correction_T_max 0.7457
_exptl_absorpt_correction_T_min 0.6394
_exptl_absorpt_correction_type multi-scan
_exptl_absorpt_process_details
;
(SADABS; Bruker, 1999)
;
_exptl_crystal_colour colorless
_exptl_crystal_density_diffrn 1.027
_exptl_crystal_density_method 'not measured'
_exptl_crystal_description prismatic
_exptl_crystal_F_000 872
_exptl_crystal_size_max 0.211
_exptl_crystal_size_mid 0.165
_exptl_crystal_size_min 0.123
_refine_diff_density_max 0.673
_refine_diff_density_min -0.305
_refine_ls_extinction_method none
_refine_ls_goodness_of_fit_ref 1.069
_refine_ls_hydrogen_treatment mixed
_refine_ls_matrix_type full
_refine_ls_number_parameters 340
_refine_ls_number_reflns 4735
_refine_ls_number_restraints 75
_refine_ls_restrained_S_all 1.129
_refine_ls_R_factor_all 0.1157
_refine_ls_R_factor_gt 0.0801
_refine_ls_shift/su_max 0.003
_refine_ls_shift/su_mean 0.000
_refine_ls_structure_factor_coef Fsqd
_refine_ls_weighting_details 'calc w=1/[\s^2^(Fo^2^)+(0.1465P)^2^+0.6321P] where P=(Fo^2^+2Fc^2^)/3'
_refine_ls_weighting_scheme calc
_refine_ls_wR_factor_gt 0.2345
_refine_ls_wR_factor_ref 0.2683
_reflns_number_gt 2969
_reflns_number_total 4735
_reflns_threshold_expression I>2\s(I)
_cod_data_source_file hb4027sup1.cif
_cod_data_source_block I
_cod_database_code 1542932

loop_
_symmetry_equiv_pos_as_xyz
'x, y, z'
'-x, y+1/2, -z+1/2'
'-x, -y, -z'
'x, -y-1/2, z-1/2'

loop_
_atom_site_type_symbol
_atom_site_label
_atom_site_fract_x
_atom_site_fract_y
_atom_site_fract_z
_atom_site_U_iso_or_equiv
_atom_site_adp_type
_atom_site_calc_flag
_atom_site_refinement_flags
_atom_site_occupancy
_atom_site_symmetry_multiplicity
_atom_site_disorder_assembly
_atom_site_disorder_group
N N1 0.28793(14) 0.71370(18) 0.1340(2) 0.0550(6) Uani d . 1 1 . .
H H1A 0.2884 0.7428 0.0672 0.066 Uiso calc R 1 1 . .
C C1 0.33224(15) 0.6249(2) 0.1632(2) 0.0458(6) Uani d . 1 1 . .
C C2 0.35062(16) 0.5742(2) 0.0694(2) 0.0513(7) Uani d . 1 1 . .
H H2A 0.3311 0.5986 -0.0105 0.062 Uiso calc R 1 1 . .
C C3 0.39711(17) 0.4888(2) 0.0930(2) 0.0528(7) Uani d . 1 1 . .
H H3A 0.4093 0.4575 0.0286 0.063 Uiso calc R 1 1 . .
C C4 0.42689(15) 0.4470(2) 0.2101(2) 0.0468(7) Uani d . 1 1 . .
C C5 0.40892(16) 0.4997(2) 0.3021(2) 0.0524(7) Uani d . 1 1 . .
H H5A 0.4286 0.4755 0.3821 0.063 Uiso calc R 1 1 . .
C C6 0.36305(17) 0.5864(2) 0.2803(2) 0.0533(7) Uani d . 1 1 . .
H H6A 0.3528 0.6195 0.3453 0.064 Uiso calc R 1 1 . .
C C7 0.47709(17) 0.3505(2) 0.2313(3) 0.0559(8) Uani d . 1 1 . .
C C8 0.5460(2) 0.3688(3) 0.1771(4) 0.0851(11) Uani d . 1 1 . .
H H8A 0.5779 0.4248 0.2187 0.128 Uiso calc R 1 1 . .
H H8B 0.5246 0.3841 0.0913 0.128 Uiso calc R 1 1 . .
H H8C 0.5782 0.3087 0.1878 0.128 Uiso calc R 1 1 . .
C C9 0.5169(2) 0.3290(3) 0.3654(3) 0.0810(11) Uani d . 1 1 . .
H H9A 0.4773 0.3159 0.4044 0.121 Uiso calc R 1 1 . .
H H9B 0.5480 0.3869 0.4032 0.121 Uiso calc R 1 1 . .
H H9C 0.5506 0.2706 0.3741 0.121 Uiso calc R 1 1 . .
C C10 0.4322(2) 0.2591(3) 0.1546(3) 0.0704(9) Uani d . 1 1 A .
H H10A 0.4700 0.2037 0.1676 0.085 Uiso calc R 1 1 . .
H H10B 0.4194 0.2786 0.0692 0.085 Uiso calc R 1 1 . .
C C11 0.3549(2) 0.2131(3) 0.1704(3) 0.0706(9) Uani d . 1 1 . .
C C12 0.2868(3) 0.2861(4) 0.1300(7) 0.142(2) Uani d . 1 1 A .
H H12A 0.2382 0.2487 0.0982 0.213 Uiso calc R 1 1 . .
H H12B 0.2938 0.3297 0.0671 0.213 Uiso calc R 1 1 . .
H H12C 0.2848 0.3265 0.1985 0.213 Uiso calc R 1 1 . .
C C13 0.3370(3) 0.1250(4) 0.0808(4) 0.1120(15) Uani d . 1 1 A .
H H13A 0.3575 0.1398 0.0146 0.168 Uiso calc R 1 1 . .
H H13B 0.2807 0.1152 0.0489 0.168 Uiso calc R 1 1 . .
H H13C 0.3615 0.0643 0.1220 0.168 Uiso calc R 1 1 . .
C C14 0.3689(5) 0.1698(6) 0.2948(5) 0.144(3) Uani d PU 0.797(10) 1 A 1
H H14A 0.4226 0.1829 0.3440 0.215 Uiso calc PR 0.797(10) 1 A 1
H H14B 0.3597 0.0977 0.2886 0.215 Uiso calc PR 0.797(10) 1 A 1
H H14C 0.3333 0.2009 0.3323 0.215 Uiso calc PR 0.797(10) 1 A 1
C C14' 0.304(2) 0.148(3) 0.261(2) 0.146(5) Uani d PU 0.203(10) 1 A 2
H H14D 0.3394 0.1391 0.3429 0.219 Uiso calc PR 0.203(10) 1 A 2
H H14E 0.2863 0.0830 0.2253 0.219 Uiso calc PR 0.203(10) 1 A 2
H H14F 0.2592 0.1880 0.2637 0.219 Uiso calc PR 0.203(10) 1 A 2
C C15 0.24268(15) 0.7629(2) 0.1969(2) 0.0479(7) Uani d . 1 1 . .
C C16 0.21175(16) 0.7158(2) 0.2791(3) 0.0536(7) Uani d . 1 1 . .
H H16A 0.2235 0.6478 0.2993 0.064 Uiso calc R 1 1 . .
C C17 0.16335(17) 0.7687(2) 0.3318(3) 0.0569(8) Uani d . 1 1 . .
H H17A 0.1434 0.7350 0.3870 0.068 Uiso calc R 1 1 . .
C C18 0.14367(16) 0.8692(2) 0.3055(3) 0.0581(8) Uani d . 1 1 B .
C C19 0.17542(18) 0.9152(2) 0.2240(3) 0.0651(8) Uani d . 1 1 . .
H H19A 0.1635 0.9831 0.2037 0.078 Uiso calc R 1 1 . .
C C20 0.22417(17) 0.8643(2) 0.1714(3) 0.0609(8) Uani d . 1 1 . .
H H20A 0.2450 0.8987 0.1178 0.073 Uiso calc R 1 1 . .
C C21 0.08906(19) 0.9284(3) 0.3625(3) 0.0727(10) Uani d D 1 1 . .
C C22 0.0681(4) 0.8611(6) 0.4614(5) 0.122(3) Uani d P 0.779(6) 1 B 3
H H22A 0.1143 0.8533 0.5317 0.183 Uiso calc PR 0.779(6) 1 B 3
H H22B 0.0502 0.7953 0.4272 0.183 Uiso calc PR 0.779(6) 1 B 3
H H22C 0.0269 0.8935 0.4855 0.183 Uiso calc PR 0.779(6) 1 B 3
C C23 0.1356(4) 1.0216(6) 0.4278(8) 0.125(3) Uani d P 0.779(6) 1 B 3
H H23A 0.1482 1.0646 0.3690 0.187 Uiso calc PR 0.779(6) 1 B 3
H H23B 0.1836 0.9997 0.4881 0.187 Uiso calc PR 0.779(6) 1 B 3
H H23C 0.1039 1.0590 0.4673 0.187 Uiso calc PR 0.779(6) 1 B 3
C C24 0.0145(3) 0.9664(4) 0.2669(4) 0.0736(14) Uani d PU 0.779(6) 1 B 3
H H24A 0.0318 1.0085 0.2108 0.088 Uiso calc PR 0.779(6) 1 B 3
H H24B -0.0113 1.0117 0.3093 0.088 Uiso calc PR 0.779(6) 1 B 3
C C25 -0.0511(6) 0.8954(9) 0.1864(9) 0.0969(17) Uani d PDU 0.779(6) 1 B 3
C C26 -0.1080(6) 0.9765(8) 0.1194(10) 0.159(3) Uani d PDU 0.779(6) 1 B 3
H H26A -0.1536 0.9451 0.0625 0.238 Uiso calc PR 0.779(6) 1 B 3
H H26B -0.0825 1.0195 0.0756 0.238 Uiso calc PR 0.779(6) 1 B 3
H H26C -0.1242 1.0165 0.1772 0.238 Uiso calc PR 0.779(6) 1 B 3
C C27 -0.0214(6) 0.8335(7) 0.1007(7) 0.110(3) Uani d PDU 0.779(6) 1 B 3
H H27A -0.0631 0.7903 0.0525 0.165 Uiso calc PR 0.779(6) 1 B 3
H H27B 0.0224 0.7924 0.1471 0.165 Uiso calc PR 0.779(6) 1 B 3
H H27C -0.0044 0.8780 0.0476 0.165 Uiso calc PR 0.779(6) 1 B 3
C C28 -0.0974(6) 0.8275(8) 0.2440(10) 0.158(3) Uani d PDU 0.779(6) 1 B 3
H H28A -0.1347 0.7884 0.1814 0.236 Uiso calc PR 0.779(6) 1 B 3
H H28B -0.1252 0.8682 0.2866 0.236 Uiso calc PR 0.779(6) 1 B 3
H H28C -0.0617 0.7823 0.3009 0.236 Uiso calc PR 0.779(6) 1 B 3
C C22' 0.1271(14) 0.943(2) 0.4881(18) 0.105(7) Uani d PDU 0.221(6) 1 B 4
H H22D 0.1635 0.9992 0.4995 0.158 Uiso calc PR 0.221(6) 1 B 4
H H22E 0.1555 0.8827 0.5228 0.158 Uiso calc PR 0.221(6) 1 B 4
H H22F 0.0883 0.9582 0.5280 0.158 Uiso calc PR 0.221(6) 1 B 4
C C23' 0.0859(14) 1.0473(14) 0.325(2) 0.100(7) Uani d PDU 0.221(6) 1 B 4
H H23D 0.0614 1.0855 0.3748 0.150 Uiso calc PR 0.221(6) 1 B 4
H H23E 0.0557 1.0551 0.2404 0.150 Uiso calc PR 0.221(6) 1 B 4
H H23F 0.1388 1.0720 0.3386 0.150 Uiso calc PR 0.221(6) 1 B 4
C C24' 0.0065(7) 0.8881(15) 0.3270(13) 0.074(4) Uani d PDU 0.221(6) 1 B 4
H H24C -0.0198 0.9201 0.3798 0.088 Uiso calc PR 0.221(6) 1 B 4
H H24D 0.0098 0.8159 0.3457 0.088 Uiso calc PR 0.221(6) 1 B 4
C C25' -0.0504(14) 0.901(3) 0.1871(19) 0.073(4) Uani d PDU 0.221(6) 1 B 4
C C26' -0.0986(13) 0.961(2) 0.0669(16) 0.081(5) Uani d PDU 0.221(6) 1 B 4
H H26D -0.1308 0.9137 0.0084 0.122 Uiso calc PR 0.221(6) 1 B 4
H H26E -0.0623 0.9939 0.0324 0.122 Uiso calc PR 0.221(6) 1 B 4
H H26F -0.1319 1.0108 0.0871 0.122 Uiso calc PR 0.221(6) 1 B 4
C C27' -0.0232(17) 0.804(2) 0.136(2) 0.077(5) Uani d PDU 0.221(6) 1 B 4
H H27D -0.0503 0.7984 0.0498 0.116 Uiso calc PR 0.221(6) 1 B 4
H H27E -0.0355 0.7451 0.1772 0.116 Uiso calc PR 0.221(6) 1 B 4
H H27F 0.0329 0.8065 0.1502 0.116 Uiso calc PR 0.221(6) 1 B 4
C C28' -0.1175(10) 0.8818(18) 0.242(2) 0.079(4) Uani d PDU 0.221(6) 1 B 4
H H28D -0.1677 0.8893 0.1790 0.118 Uiso calc PR 0.221(6) 1 B 4
H H28E -0.1139 0.9299 0.3062 0.118 Uiso calc PR 0.221(6) 1 B 4
H H28F -0.1129 0.8140 0.2744 0.118 Uiso calc PR 0.221(6) 1 B 4

loop_
_atom_site_aniso_label
_atom_site_aniso_U_11
_atom_site_aniso_U_22
_atom_site_aniso_U_33
_atom_site_aniso_U_12
_atom_site_aniso_U_13
_atom_site_aniso_U_23
N1 0.0585(14) 0.0524(14) 0.0599(14) 0.0138(11) 0.0269(12) 0.0090(11)
C1 0.0435(14) 0.0441(14) 0.0515(15) 0.0001(12) 0.0171(12) -0.0014(12)
C2 0.0581(17) 0.0544(16) 0.0452(15) 0.0056(13) 0.0216(13) 0.0056(13)
C3 0.0643(18) 0.0514(16) 0.0485(16) 0.0060(14) 0.0261(13) -0.0022(13)
C4 0.0454(14) 0.0461(15) 0.0492(15) 0.0022(12) 0.0152(12) -0.0017(12)
C5 0.0541(16) 0.0578(17) 0.0421(14) 0.0082(13) 0.0103(12) -0.0016(13)
C6 0.0591(17) 0.0538(16) 0.0458(15) 0.0070(14) 0.0149(13) -0.0099(13)
C7 0.0544(17) 0.0501(16) 0.0604(18) 0.0084(13) 0.0141(14) 0.0005(14)
C8 0.077(2) 0.091(3) 0.096(3) 0.027(2) 0.040(2) 0.008(2)
C9 0.091(3) 0.083(2) 0.063(2) 0.037(2) 0.0160(18) 0.0093(18)
C10 0.085(2) 0.063(2) 0.068(2) 0.0137(18) 0.0291(17) 0.0046(16)
C11 0.082(2) 0.063(2) 0.068(2) -0.0060(17) 0.0243(17) -0.0004(16)
C12 0.074(3) 0.091(3) 0.266(8) -0.008(3) 0.061(4) -0.019(4)
C13 0.143(4) 0.089(3) 0.102(3) -0.015(3) 0.036(3) -0.011(3)
C14 0.177(7) 0.186(7) 0.075(4) -0.105(6) 0.051(4) 0.001(4)
C14' 0.177(11) 0.185(10) 0.082(8) -0.099(10) 0.052(8) -0.010(8)
C15 0.0404(14) 0.0460(15) 0.0553(16) 0.0033(12) 0.0120(12) -0.0025(12)
C16 0.0554(17) 0.0458(15) 0.0608(17) 0.0045(13) 0.0202(14) 0.0003(13)
C17 0.0546(16) 0.0621(18) 0.0564(17) 0.0069(14) 0.0208(14) 0.0024(14)
C18 0.0466(16) 0.067(2) 0.0577(17) 0.0097(14) 0.0116(13) -0.0084(15)
C19 0.0601(18) 0.0482(17) 0.086(2) 0.0135(14) 0.0207(17) 0.0009(16)
C20 0.0551(17) 0.0533(17) 0.078(2) 0.0048(14) 0.0265(15) 0.0083(15)
C21 0.064(2) 0.083(2) 0.068(2) 0.0249(18) 0.0157(16) -0.0131(18)
C22 0.135(5) 0.175(7) 0.079(4) 0.092(5) 0.067(4) 0.042(4)
C23 0.082(4) 0.139(6) 0.136(6) 0.021(4) 0.008(4) -0.082(5)
C24 0.066(2) 0.081(3) 0.076(3) 0.017(2) 0.025(2) -0.006(2)
C25 0.077(3) 0.113(3) 0.096(3) 0.008(3) 0.022(3) -0.016(3)
C26 0.120(5) 0.159(6) 0.166(7) 0.040(5) 0.000(5) -0.018(6)
C27 0.094(4) 0.136(6) 0.088(5) 0.000(5) 0.010(4) -0.036(4)
C28 0.153(6) 0.176(7) 0.146(6) -0.015(6) 0.050(5) 0.001(6)
C22' 0.097(10) 0.119(11) 0.110(10) 0.020(9) 0.049(8) -0.033(8)
C23' 0.108(10) 0.086(9) 0.113(10) 0.013(8) 0.047(8) -0.021(8)
C24' 0.051(6) 0.111(9) 0.065(6) 0.008(6) 0.025(5) 0.001(6)
C25' 0.045(5) 0.112(8) 0.065(6) 0.005(5) 0.024(5) 0.002(6)
C26' 0.059(7) 0.121(10) 0.059(7) 0.007(7) 0.013(6) 0.010(7)
C27' 0.048(7) 0.112(10) 0.068(9) -0.011(7) 0.012(7) -0.004(8)
C28' 0.045(6) 0.113(10) 0.085(8) 0.009(7) 0.031(6) 0.015(8)

loop_
_atom_type_symbol
_atom_type_description
_atom_type_scat_dispersion_real
_atom_type_scat_dispersion_imag
_atom_type_scat_source
C C 0.0033 0.0016 'International Tables Vol C Tables 4.2.6.8 and 6.1.1.4'
H H 0.0000 0.0000 'International Tables Vol C Tables 4.2.6.8 and 6.1.1.4'
N N 0.0061 0.0033 'International Tables Vol C Tables 4.2.6.8 and 6.1.1.4'

loop_
_geom_angle_atom_site_label_1
_geom_angle_atom_site_label_2
_geom_angle_atom_site_label_3
_geom_angle
_geom_angle_publ_flag
C1 N1 C15 129.7(2) ?
C1 N1 H1A 115.2 ?
C15 N1 H1A 115.2 ?
C6 C1 N1 124.4(2) ?
C6 C1 C2 117.6(2) ?
N1 C1 C2 117.9(2) ?
C3 C2 C1 120.8(3) ?
C3 C2 H2A 119.6 ?
C1 C2 H2A 119.6 ?
C2 C3 C4 122.5(2) ?
C2 C3 H3A 118.7 ?
C4 C3 H3A 118.7 ?
C5 C4 C3 115.6(2) y
C5 C4 C7 123.9(2) ?
C3 C4 C7 120.5(2) ?
C6 C5 C4 122.7(3) ?
C6 C5 H5A 118.7 ?
C4 C5 H5A 118.7 ?
C5 C6 C1 120.8(2) ?
C5 C6 H6A 119.6 ?
C1 C6 H6A 119.6 ?
C9 C7 C4 112.5(2) ?
C9 C7 C10 115.3(3) ?
C4 C7 C10 112.4(2) ?
C9 C7 C8 105.2(3) ?
C4 C7 C8 107.6(2) ?
C10 C7 C8 102.8(3) ?
C7 C8 H8A 109.5 ?
C7 C8 H8B 109.5 ?
H8A C8 H8B 109.5 ?
C7 C8 H8C 109.5 ?
H8A C8 H8C 109.5 ?
H8B C8 H8C 109.5 ?
C7 C9 H9A 109.5 ?
C7 C9 H9B 109.5 ?
H9A C9 H9B 109.5 ?
C7 C9 H9C 109.5 ?
H9A C9 H9C 109.5 ?
H9B C9 H9C 109.5 ?
C7 C10 C11 123.2(3) ?
C7 C10 H10A 106.5 ?
C11 C10 H10A 106.5 ?
C7 C10 H10B 106.5 ?
C11 C10 H10B 106.5 ?
H10A C10 H10B 106.5 ?
C14 C11 C12 114.8(5) ?
C14 C11 C13 107.3(4) ?
C12 C11 C13 107.5(4) ?
C14 C11 C10 111.8(4) ?
C12 C11 C10 111.7(3) ?
C13 C11 C10 102.8(3) ?
C14 C11 C14' 38.9(10) ?
C12 C11 C14' 88.8(13) ?
C13 C11 C14' 89.7(10) ?
C10 C11 C14' 150.7(11) ?
C11 C12 H12A 109.5 ?
C11 C12 H12B 109.5 ?
H12A C12 H12B 109.5 ?
C11 C12 H12C 109.5 ?
H12A C12 H12C 109.5 ?
H12B C12 H12C 109.5 ?
C11 C13 H13A 109.5 ?
C11 C13 H13B 109.5 ?
H13A C13 H13B 109.5 ?
C11 C13 H13C 109.5 ?
H13A C13 H13C 109.5 ?
H13B C13 H13C 109.5 ?
C11 C14 H14A 109.5 ?
C11 C14 H14B 109.5 ?
H14A C14 H14B 109.5 ?
C11 C14 H14C 109.5 ?
H14A C14 H14C 109.5 ?
H14B C14 H14C 109.5 ?
C11 C14' H14D 109.5 ?
C11 C14' H14E 109.5 ?
H14D C14' H14E 109.5 ?
C11 C14' H14F 109.5 ?
H14D C14' H14F 109.5 ?
H14E C14' H14F 109.5 ?
C16 C15 C20 117.3(3) ?
C16 C15 N1 124.3(2) ?
C20 C15 N1 118.3(3) ?
C15 C16 C17 120.6(3) ?
C15 C16 H16A 119.7 ?
C17 C16 H16A 119.7 ?
C18 C17 C16 122.5(3) ?
C18 C17 H17A 118.8 ?
C16 C17 H17A 118.8 ?
C17 C18 C19 116.2(3) y
C17 C18 C21 122.9(3) ?
C19 C18 C21 121.0(3) ?
C20 C19 C18 122.3(3) ?
C20 C19 H19A 118.9 ?
C18 C19 H19A 118.9 ?
C19 C20 C15 121.2(3) ?
C19 C20 H20A 119.4 ?
C15 C20 H20A 119.4 ?
C22' C21 C24' 116.5(12) ?
C22' C21 C24 136.8(9) ?
C24' C21 C24 50.0(7) ?
C22' C21 C23 51.2(11) ?
C24' C21 C23 138.5(7) ?
C24 C21 C23 107.8(4) ?
C22' C21 C18 110.0(9) ?
C24' C21 C18 113.7(7) ?
C24 C21 C18 112.5(3) ?
C23 C21 C18 107.3(3) ?
C22' C21 C22 58.8(11) ?
C24' C21 C22 64.1(7) ?
C24 C21 C22 110.9(4) ?
C23 C21 C22 108.0(5) ?
C18 C21 C22 110.2(3) ?
C22' C21 C23' 95.9(11) ?
C24' C21 C23' 108.8(11) ?
C24 C21 C23' 62.6(9) ?
C23 C21 C23' 47.7(8) ?
C18 C21 C23' 110.5(7) ?
C22 C21 C23' 137.5(7) ?
C21 C22 H22A 109.5 ?
C21 C22 H22B 109.5 ?
C21 C22 H22C 109.5 ?
C21 C23 H23A 109.5 ?
C21 C23 H23B 109.5 ?
H23A C23 H23B 109.5 ?
C21 C23 H23C 109.5 ?
H23A C23 H23C 109.5 ?
H23B C23 H23C 109.5 ?
C21 C24 C25 123.8(5) ?
C21 C24 H24A 106.4 ?
C25 C24 H24A 106.4 ?
C21 C24 H24B 106.4 ?
C25 C24 H24B 106.4 ?
H24A C24 H24B 106.5 ?
C27 C25 C28 108.8(9) ?
C27 C25 C26 111.6(8) ?
C28 C25 C26 105.9(9) ?
C27 C25 C24 111.4(8) ?
C28 C25 C24 120.5(8) ?
C26 C25 C24 97.9(8) ?
C25 C26 H26A 109.5 ?
C25 C26 H26B 109.5 ?
H26A C26 H26B 109.5 ?
C25 C26 H26C 109.5 ?
H26A C26 H26C 109.5 ?
H26B C26 H26C 109.5 ?
C25 C27 H27A 109.5 ?
C25 C27 H27B 109.5 ?
H27A C27 H27B 109.5 ?
C25 C27 H27C 109.5 ?
H27A C27 H27C 109.5 ?
H27B C27 H27C 109.5 ?
C25 C28 H28A 109.5 ?
C25 C28 H28B 109.5 ?
H28A C28 H28B 109.5 ?
C25 C28 H28C 109.5 ?
H28A C28 H28C 109.5 ?
H28B C28 H28C 109.5 ?
C21 C22' H22D 109.5 ?
C21 C22' H22E 109.5 ?
H22D C22' H22E 109.5 ?
C21 C22' H22F 109.5 ?
H22D C22' H22F 109.5 ?
H22E C22' H22F 109.5 ?
C21 C23' H23D 109.5 ?
C21 C23' H23E 109.5 ?
C21 C23' H23F 109.5 ?
C21 C24' C25' 119.2(14) ?
C21 C24' H24C 107.5 ?
C25' C24' H24C 107.5 ?
C21 C24' H24D 107.5 ?
C25' C24' H24D 107.5 ?
H24C C24' H24D 107.0 ?
C28' C25' C27' 113(2) ?
C28' C25' C26' 99.3(17) ?
C27' C25' C26' 103.2(19) ?
C28' C25' C24' 84.2(13) ?
C27' C25' C24' 96.5(17) ?
C26' C25' C24' 157(3) ?
C25' C26' H26D 109.5 ?
C25' C26' H26E 109.5 ?
H26D C26' H26E 109.5 ?
C25' C26' H26F 109.5 ?
H26D C26' H26F 109.5 ?
H26E C26' H26F 109.5 ?
C25' C27' H27D 109.5 ?
C25' C27' H27E 109.5 ?
H27D C27' H27E 109.5 ?
C25' C27' H27F 109.5 ?
H27D C27' H27F 109.5 ?
H27E C27' H27F 109.5 ?
C25' C28' H28D 109.5 ?
C25' C28' H28E 109.5 ?
H28D C28' H28E 109.5 ?
C25' C28' H28F 109.5 ?
H28D C28' H28F 109.5 ?
H28E C28' H28F 109.5 ?

loop_
_geom_bond_atom_site_label_1
_geom_bond_atom_site_label_2
_geom_bond_distance
_geom_bond_publ_flag
N1 C1 1.389(3) y
N1 C15 1.396(3) y
N1 H1A 0.8600 y
C1 C6 1.378(4) ?
C1 C2 1.390(4) ?
C2 C3 1.369(4) ?
C2 H2A 0.9300 ?
C3 C4 1.395(4) ?
C3 H3A 0.9300 ?
C4 C5 1.382(4) ?
C4 C7 1.525(4) ?
C5 C6 1.378(4) ?
C5 H5A 0.9300 ?
C6 H6A 0.9300 ?
C7 C9 1.507(4) ?
C7 C10 1.554(4) ?
C7 C8 1.557(4) ?
C8 H8A 0.9600 ?
C8 H8B 0.9600 ?
C8 H8C 0.9600 ?
C9 H9A 0.9600 ?
C9 H9B 0.9600 ?
C9 H9C 0.9600 ?
C10 C11 1.562(5) ?
C10 H10A 0.9700 ?
C10 H10B 0.9700 ?
C11 C14 1.484(6) ?
C11 C12 1.498(6) ?
C11 C13 1.515(5) ?
C11 C14' 1.79(2) ?
C12 H12A 0.9600 ?
C12 H12B 0.9600 ?
C12 H12C 0.9600 ?
C13 H13A 0.9600 ?
C13 H13B 0.9600 ?
C13 H13C 0.9600 ?
C14 H14A 0.9600 ?
C14 H14B 0.9600 ?
C14 H14C 0.9600 ?
C14' H14D 0.9600 ?
C14' H14E 0.9600 ?
C14' H14F 0.9600 ?
C15 C16 1.379(4) ?
C15 C20 1.381(4) ?
C16 C17 1.384(4) ?
C16 H16A 0.9300 ?
C17 C18 1.375(4) ?
C17 H17A 0.9300 ?
C18 C19 1.376(4) ?
C18 C21 1.540(4) ?
C19 C20 1.375(4) ?
C19 H19A 0.9300 ?
C20 H20A 0.9300 ?
C21 C22' 1.40(2) ?
C21 C24' 1.491(12) ?
C21 C24 1.516(5) ?
C21 C23 1.536(7) ?
C21 C22 1.574(7) ?
C21 C23' 1.615(19) ?
C22 H22A 0.9600 ?
C22 H22B 0.9600 ?
C22 H22C 0.9600 ?
C23 H23A 0.9600 ?
C23 H23B 0.9600 ?
C23 H23C 0.9600 ?
C24 C25 1.553(13) ?
C24 H24A 0.9700 ?
C24 H24B 0.9700 ?
C25 C27 1.495(10) ?
C25 C28 1.500(11) ?
C25 C26 1.503(10) ?
C26 H26A 0.9600 ?
C26 H26B 0.9600 ?
C26 H26C 0.9600 ?
C27 H27A 0.9600 ?
C27 H27B 0.9600 ?
C27 H27C 0.9600 ?
C28 H28A 0.9600 ?
C28 H28B 0.9600 ?
C28 H28C 0.9600 ?
C22' H22D 0.9600 ?
C22' H22E 0.9600 ?
C22' H22F 0.9600 ?
C23' H23D 0.9600 ?
C23' H23E 0.9600 ?
C23' H23F 0.9600 ?
C24' C25' 1.617(19) ?
C24' H24C 0.9700 ?
C24' H24D 0.9700 ?
C25' C28' 1.534(19) ?
C25' C27' 1.55(2) ?
C25' C26' 1.583(18) ?
C26' H26D 0.9600 ?
C26' H26E 0.9600 ?
C26' H26F 0.9600 ?
C27' H27D 0.9600 ?
C27' H27E 0.9600 ?
C27' H27F 0.9600 ?
C28' H28D 0.9600 ?
C28' H28E 0.9600 ?
C28' H28F 0.9600 ?

loop_
_geom_torsion_atom_site_label_1
_geom_torsion_atom_site_label_2
_geom_torsion_atom_site_label_3
_geom_torsion_atom_site_label_4
_geom_torsion
_geom_torsion_publ_flag
C15 N1 C1 C6 -24.3(4) y
C15 N1 C1 C2 159.5(3) y
C6 C1 C2 C3 0.5(4) ?
N1 C1 C2 C3 177.0(2) ?
C1 C2 C3 C4 1.4(4) ?
C2 C3 C4 C5 -2.4(4) ?
C2 C3 C4 C7 178.8(3) ?
C3 C4 C5 C6 1.5(4) ?
C7 C4 C5 C6 -179.7(3) ?
C4 C5 C6 C1 0.3(4) ?
N1 C1 C6 C5 -177.6(3) ?
C2 C1 C6 C5 -1.4(4) ?
C5 C4 C7 C9 -10.1(4) ?
C3 C4 C7 C9 168.6(3) ?
C5 C4 C7 C10 122.0(3) ?
C3 C4 C7 C10 -59.2(4) ?
C5 C4 C7 C8 -125.5(3) ?
C3 C4 C7 C8 53.2(4) ?
C9 C7 C10 C11 68.5(4) ?
C4 C7 C10 C11 -62.2(4) ?
C8 C7 C10 C11 -177.7(3) ?
C7 C10 C11 C14 -62.9(5) ?
C7 C10 C11 C12 67.3(5) ?
C7 C10 C11 C13 -177.7(3) ?
C7 C10 C11 C14' -64(2) ?
C1 N1 C15 C16 -22.9(5) y
C1 N1 C15 C20 160.4(3) y
C20 C15 C16 C17 0.8(4) ?
N1 C15 C16 C17 -175.9(3) ?
C15 C16 C17 C18 0.1(4) ?
C16 C17 C18 C19 -0.5(4) ?
C16 C17 C18 C21 179.3(3) ?
C17 C18 C19 C20 -0.1(5) ?
C21 C18 C19 C20 -179.8(3) ?
C18 C19 C20 C15 1.1(5) ?
C16 C15 C20 C19 -1.4(4) ?
N1 C15 C20 C19 175.6(3) ?
C17 C18 C21 C22' 68.8(14) ?
C19 C18 C21 C22' -111.5(13) ?
C17 C18 C21 C24' -63.9(8) ?
C19 C18 C21 C24' 115.8(8) ?
C17 C18 C21 C24 -118.6(4) ?
C19 C18 C21 C24 61.1(4) ?
C17 C18 C21 C23 123.0(5) ?
C19 C18 C21 C23 -57.3(5) ?
C17 C18 C21 C22 5.7(5) ?
C19 C18 C21 C22 -174.6(4) ?
C17 C18 C21 C23' 173.5(10) ?
C19 C18 C21 C23' -6.8(10) ?
C22' C21 C24 C25 -124.4(19) ?
C24' C21 C24 C25 -36.8(10) ?
C23 C21 C24 C25 -176.1(6) ?
C18 C21 C24 C25 65.9(7) ?
C22 C21 C24 C25 -58.1(7) ?
C23' C21 C24 C25 168.1(10) ?
C21 C24 C25 C27 -66.0(9) ?
C21 C24 C25 C28 63.2(10) ?
C21 C24 C25 C26 177.0(6) ?
C22' C21 C24' C25' 161.2(18) ?
C24 C21 C24' C25' 31.0(15) ?
C23 C21 C24' C25' 100.7(17) ?
C18 C21 C24' C25' -69.3(19) ?
C22 C21 C24' C25' -171.2(19) ?
C23' C21 C24' C25' 54.2(19) ?
C21 C24' C25' C28' -161.1(16) ?
C21 C24' C25' C27' 86(2) ?
C21 C24' C25' C26' -61(5) ?

_cod_database_fobs_code 1542932
